data_4345690
loop_
_publ_author_name
'W\"achtler, Erik'
'Wahlicht, Sven'
'Priv\'er, Steven H.'
'Bennett, Martin A.'
'Gerke, Birgit'
'P\"ottgen, Rainer'
'Brendler, Erica'
'Gericke, Robert'
'Wagler, J\"org'
'Bhargava, Suresh K.'

_publ_section_title
;
 Tin(IV) Compounds with 2-C6F4PPh2 Substituents and Their Reactivity
 toward Palladium(0): Formation of Tin--Palladium Complexes via Oxidative
 Addition
;
_journal_name_full 'Inorganic Chemistry'
_journal_paper_doi 10.1021/acs.inorgchem.7b00410
_journal_year 2017
_chemical_formula_moiety 'C55 H33 F12 P3 Pd Sn , C H2 Cl2'
_chemical_formula_sum 'C56 H35 Cl2 F12 P3 Pd Sn'
_chemical_formula_weight 1324.74
_space_group_crystal_system monoclinic
_space_group_IT_number 14
_space_group_name_Hall '-P 2yn'
_space_group_name_H-M_alt 'P 1 21/n 1'
_symmetry_space_group_name_Hall '-P 2yn'
_symmetry_space_group_name_H-M 'P 1 21/n 1'
_atom_sites_solution_hydrogens geom
_audit_creation_method SHELXL-2014/7
_cell_angle_alpha 90
_cell_angle_beta 92.8700(10)
_cell_angle_gamma 90
_cell_formula_units_Z 4
_cell_length_a 13.7596(8)
_cell_length_b 16.9479(10)
_cell_length_c 22.1692(12)
_cell_measurement_reflns_used 9924
_cell_measurement_temperature 200(2)
_cell_measurement_theta_max 32.38
_cell_measurement_theta_min 2.57
_cell_volume 5163.3(5)
_computing_cell_refinement 'Bruker SAINT'
_computing_data_collection 'Bruker APEX2'
_computing_data_reduction 'Bruker SAINT'
_computing_molecular_graphics 'ORTEP32 (Farugia)'
_computing_publication_material 'Ciftab (Sheldrick)'
_computing_structure_refinement 'SHELXL-2014/7 (Sheldrick, 2014)'
_computing_structure_solution 'SHELXS-97 (Sheldrick, 2008)'
_diffrn_ambient_temperature 200(2)
_diffrn_measured_fraction_theta_full 0.999
_diffrn_measured_fraction_theta_max 0.999
_diffrn_measurement_device_type 'Bruker APEX-II CCD'
_diffrn_measurement_method 'phi and omega scans'
_diffrn_radiation_monochromator graphite
_diffrn_radiation_source 'sealed tube'
_diffrn_radiation_type MoK\a
_diffrn_radiation_wavelength 0.71073
_diffrn_reflns_av_R_equivalents 0.0342
_diffrn_reflns_av_unetI/netI 0.0301
_diffrn_reflns_Laue_measured_fraction_full 0.999
_diffrn_reflns_Laue_measured_fraction_max 0.999
_diffrn_reflns_limit_h_max 17
_diffrn_reflns_limit_h_min -17
_diffrn_reflns_limit_k_max 22
_diffrn_reflns_limit_k_min -22
_diffrn_reflns_limit_l_max 28
_diffrn_reflns_limit_l_min -28
_diffrn_reflns_number 48848
_diffrn_reflns_point_group_measured_fraction_full 0.999
_diffrn_reflns_point_group_measured_fraction_max 0.999
_diffrn_reflns_theta_full 25.242
_diffrn_reflns_theta_max 27.497
_diffrn_reflns_theta_min 1.513
_exptl_absorpt_coefficient_mu 1.111
_exptl_absorpt_correction_T_max 0.912
_exptl_absorpt_correction_T_min 0.836
_exptl_absorpt_correction_type multi-scan
_exptl_absorpt_process_details SADABS
_exptl_crystal_colour colourless
_exptl_crystal_density_diffrn 1.704
_exptl_crystal_description block
_exptl_crystal_F_000 2616
_exptl_crystal_size_max 0.163
_exptl_crystal_size_mid 0.153
_exptl_crystal_size_min 0.083
_refine_diff_density_max 0.500
_refine_diff_density_min -0.507
_refine_diff_density_rms 0.069
_refine_ls_extinction_method none
_refine_ls_goodness_of_fit_ref 1.056
_refine_ls_hydrogen_treatment constr
_refine_ls_matrix_type full
_refine_ls_number_parameters 677
_refine_ls_number_reflns 11832
_refine_ls_number_restraints 0
_refine_ls_restrained_S_all 1.056
_refine_ls_R_factor_all 0.0346
_refine_ls_R_factor_gt 0.0251
_refine_ls_shift/su_max 0.005
_refine_ls_shift/su_mean 0.000
_refine_ls_structure_factor_coef Fsqd
_refine_ls_weighting_details 'w=1/[\s^2^(Fo^2^)+(0.0226P)^2^+2.2850P] where P=(Fo^2^+2Fc^2^)/3'
_refine_ls_weighting_scheme calc
_refine_ls_wR_factor_gt 0.0554
_refine_ls_wR_factor_ref 0.0585
_reflns_Friedel_coverage 0.000
_reflns_number_gt 9939
_reflns_number_total 11832
_reflns_threshold_expression 'I > 2\s(I)'
_cod_data_source_file ic7b00410_si_003.cif
_cod_data_source_block 5
_cod_database_code 4345690
_shelx_shelxl_version_number 2014/7
_shelx_space_group_comment
;
The symmetry employed for this shelxl refinement is uniquely defined
by the following loop, which should always be used as a source of
symmetry information in preference to the above space-group names.
They are only intended as comments.
;
_shelx_estimated_absorpt_t_min 0.840
_shelx_estimated_absorpt_t_max 0.913

loop_
_space_group_symop_operation_xyz
'x, y, z'
'-x+1/2, y+1/2, -z+1/2'
'-x, -y, -z'
'x-1/2, -y-1/2, z-1/2'

loop_
_atom_site_label
_atom_site_type_symbol
_atom_site_fract_x
_atom_site_fract_y
_atom_site_fract_z
_atom_site_U_iso_or_equiv
_atom_site_adp_type
_atom_site_occupancy
_atom_site_site_symmetry_order
_atom_site_calc_flag
_atom_site_refinement_flags_posn
_atom_site_refinement_flags_adp
Pd1 Pd 0.27695(2) 0.67347(2) 1.01115(2) 0.01736(4) Uani 1 1 d . .
Sn1 Sn 0.17180(2) 0.58278(2) 1.07220(2) 0.01944(4) Uani 1 1 d . .
P1 P 0.28030(4) 0.74523(3) 1.09947(2) 0.02065(11) Uani 1 1 d . .
P2 P 0.27244(4) 0.57162(3) 0.94123(2) 0.01823(10) Uani 1 1 d . .
P3 P 0.22286(4) 0.84052(3) 0.93045(2) 0.02177(11) Uani 1 1 d . .
F1 F 0.35400(13) 0.77854(9) 1.23444(6) 0.0532(4) Uani 1 1 d . .
F2 F 0.33808(15) 0.68581(10) 1.32984(7) 0.0644(5) Uani 1 1 d . .
F3 F 0.24977(13) 0.54331(9) 1.31911(6) 0.0523(4) Uani 1 1 d . .
F4 F 0.17981(12) 0.49296(8) 1.21053(6) 0.0460(4) Uani 1 1 d . .
F5 F 0.28428(11) 0.39992(7) 0.88590(6) 0.0358(3) Uani 1 1 d . .
F6 F 0.22687(11) 0.26570(8) 0.93413(7) 0.0419(4) Uani 1 1 d . .
F7 F 0.15658(11) 0.26178(7) 1.04597(7) 0.0390(3) Uani 1 1 d . .
F8 F 0.15200(11) 0.39544(8) 1.11211(6) 0.0431(4) Uani 1 1 d . .
F9 F 0.39278(9) 0.90396(7) 0.85319(6) 0.0315(3) Uani 1 1 d . .
F10 F 0.57864(10) 0.85575(8) 0.85932(6) 0.0391(3) Uani 1 1 d . .
F11 F 0.63528(10) 0.73672(9) 0.93431(7) 0.0442(4) Uani 1 1 d . .
F12 F 0.50782(9) 0.66309(7) 1.00209(6) 0.0323(3) Uani 1 1 d . .
C1 C 0.23436(15) 0.60807(12) 1.16235(9) 0.0237(4) Uani 1 1 d . .
C2 C 0.27972(16) 0.68222(12) 1.16784(9) 0.0235(4) Uani 1 1 d . .
C3 C 0.31324(19) 0.70704(14) 1.22488(10) 0.0338(5) Uani 1 1 d . .
C4 C 0.3041(2) 0.66042(15) 1.27550(10) 0.0396(6) Uani 1 1 d . .
C5 C 0.25924(19) 0.58843(14) 1.27006(10) 0.0355(6) Uani 1 1 d . .
C6 C 0.22453(17) 0.56379(13) 1.21386(10) 0.0292(5) Uani 1 1 d . .
C7 C 0.38807(16) 0.80593(13) 1.11125(9) 0.0250(4) Uani 1 1 d . .
C8 C 0.47691(17) 0.76721(15) 1.11776(11) 0.0336(5) Uani 1 1 d . .
H8 H 0.4788 0.7112 1.1182 0.040 Uiso 1 1 calc R U
C9 C 0.56304(19) 0.80981(17) 1.12359(11) 0.0414(6) Uani 1 1 d . .
H9 H 0.6237 0.7831 1.1278 0.050 Uiso 1 1 calc R U
C10 C 0.5598(2) 0.89141(18) 1.12317(12) 0.0477(7) Uani 1 1 d . .
H10 H 0.6185 0.9209 1.1278 0.057 Uiso 1 1 calc R U
C11 C 0.4724(2) 0.92997(16) 1.11615(13) 0.0482(7) Uani 1 1 d . .
H11 H 0.4709 0.9860 1.1156 0.058 Uiso 1 1 calc R U
C12 C 0.38629(19) 0.88799(14) 1.10984(11) 0.0338(5) Uani 1 1 d . .
H12 H 0.3261 0.9151 1.1046 0.041 Uiso 1 1 calc R U
C13 C 0.17272(16) 0.80579(12) 1.10898(10) 0.0258(5) Uani 1 1 d . .
C14 C 0.1656(2) 0.85949(15) 1.15640(12) 0.0389(6) Uani 1 1 d . .
H14 H 0.2192 0.8677 1.1843 0.047 Uiso 1 1 calc R U
C15 C 0.0794(2) 0.90074(16) 1.16231(14) 0.0517(8) Uani 1 1 d . .
H15 H 0.0748 0.9382 1.1939 0.062 Uiso 1 1 calc R U
C16 C 0.0009(2) 0.88798(17) 1.12297(15) 0.0529(8) Uani 1 1 d . .
H16 H -0.0578 0.9163 1.1279 0.064 Uiso 1 1 calc R U
C17 C 0.00618(19) 0.83427(16) 1.07615(13) 0.0441(7) Uani 1 1 d . .
H17 H -0.0485 0.8252 1.0492 0.053 Uiso 1 1 calc R U
C18 C 0.09281(17) 0.79386(13) 1.06927(11) 0.0316(5) Uani 1 1 d . .
H18 H 0.0974 0.7575 1.0369 0.038 Uiso 1 1 calc R U
C19 C 0.20956(14) 0.47096(12) 1.03220(9) 0.0205(4) Uani 1 1 d . .
C20 C 0.24450(14) 0.47372(11) 0.97370(9) 0.0191(4) Uani 1 1 d . .
C21 C 0.25062(16) 0.40335(12) 0.94213(9) 0.0247(4) Uani 1 1 d . .
C22 C 0.22156(16) 0.33233(12) 0.96611(11) 0.0270(5) Uani 1 1 d . .
C23 C 0.18656(16) 0.33033(12) 1.02313(11) 0.0267(5) Uani 1 1 d . .
C24 C 0.18351(16) 0.39936(13) 1.05559(10) 0.0257(5) Uani 1 1 d . .
C25 C 0.38701(15) 0.55652(12) 0.90514(9) 0.0206(4) Uani 1 1 d . .
C26 C 0.45418(15) 0.50078(13) 0.92652(10) 0.0251(4) Uani 1 1 d . .
H26 H 0.4381 0.4659 0.9580 0.030 Uiso 1 1 calc R U
C27 C 0.54468(16) 0.49593(14) 0.90200(11) 0.0326(5) Uani 1 1 d . .
H27 H 0.5901 0.4573 0.9165 0.039 Uiso 1 1 calc R U
C28 C 0.56917(17) 0.54709(15) 0.85643(11) 0.0361(6) Uani 1 1 d . .
H28 H 0.6317 0.5442 0.8403 0.043 Uiso 1 1 calc R U
C29 C 0.50241(18) 0.60245(14) 0.83441(11) 0.0342(5) Uani 1 1 d . .
H29 H 0.5188 0.6369 0.8027 0.041 Uiso 1 1 calc R U
C30 C 0.41170(16) 0.60760(13) 0.85868(10) 0.0263(5) Uani 1 1 d . .
H30 H 0.3662 0.6459 0.8438 0.032 Uiso 1 1 calc R U
C31 C 0.18177(15) 0.58354(12) 0.87915(9) 0.0234(4) Uani 1 1 d . .
C32 C 0.10443(16) 0.63487(13) 0.88642(10) 0.0288(5) Uani 1 1 d . .
H32 H 0.0999 0.6633 0.9231 0.035 Uiso 1 1 calc R U
C33 C 0.03361(17) 0.64456(16) 0.83983(12) 0.0391(6) Uani 1 1 d . .
H33 H -0.0187 0.6802 0.8447 0.047 Uiso 1 1 calc R U
C34 C 0.03873(19) 0.60304(17) 0.78696(12) 0.0450(7) Uani 1 1 d . .
H34 H -0.0103 0.6096 0.7557 0.054 Uiso 1 1 calc R U
C35 C 0.1149(2) 0.55173(17) 0.77911(12) 0.0458(7) Uani 1 1 d . .
H35 H 0.1182 0.5230 0.7425 0.055 Uiso 1 1 calc R U
C36 C 0.18707(18) 0.54192(15) 0.82486(10) 0.0349(5) Uani 1 1 d . .
H36 H 0.2399 0.5070 0.8192 0.042 Uiso 1 1 calc R U
C37 C 0.34871(15) 0.80689(11) 0.92570(9) 0.0200(4) Uani 1 1 d . .
C38 C 0.41684(16) 0.84255(12) 0.89042(9) 0.0236(4) Uani 1 1 d . .
C39 C 0.51286(16) 0.81961(13) 0.89306(10) 0.0273(5) Uani 1 1 d . .
C40 C 0.54178(15) 0.75963(13) 0.93174(10) 0.0264(5) Uani 1 1 d . .
C41 C 0.47383(16) 0.72351(12) 0.96598(9) 0.0238(4) Uani 1 1 d . .
C42 C 0.37659(15) 0.74311(11) 0.96394(9) 0.0192(4) Uani 1 1 d . .
C43 C 0.18378(15) 0.87422(13) 0.85406(9) 0.0246(4) Uani 1 1 d . .
C44 C 0.1561(2) 0.81713(15) 0.81208(12) 0.0445(7) Uani 1 1 d . .
H44 H 0.1646 0.7630 0.8221 0.053 Uiso 1 1 calc R U
C45 C 0.1162(2) 0.83751(18) 0.75546(13) 0.0540(8) Uani 1 1 d . .
H45 H 0.0980 0.7974 0.7272 0.065 Uiso 1 1 calc R U
C46 C 0.1029(2) 0.91532(17) 0.74020(11) 0.0453(7) Uani 1 1 d . .
H46 H 0.0736 0.9293 0.7020 0.054 Uiso 1 1 calc R U
C47 C 0.1326(2) 0.97299(16) 0.78075(11) 0.0446(7) Uani 1 1 d . .
H47 H 0.1253 1.0270 0.7700 0.054 Uiso 1 1 calc R U
C48 C 0.17305(19) 0.95297(14) 0.83713(11) 0.0352(6) Uani 1 1 d . .
H48 H 0.1937 0.9934 0.8646 0.042 Uiso 1 1 calc R U
C49 C 0.23719(17) 0.93494(12) 0.97069(9) 0.0252(5) Uani 1 1 d . .
C50 C 0.32287(19) 0.97729(14) 0.97857(11) 0.0341(5) Uani 1 1 d . .
H50 H 0.3807 0.9575 0.9624 0.041 Uiso 1 1 calc R U
C51 C 0.3255(2) 1.04842(15) 1.00993(11) 0.0421(6) Uani 1 1 d . .
H51 H 0.3847 1.0771 1.0143 0.050 Uiso 1 1 calc R U
C52 C 0.2432(2) 1.07751(15) 1.03455(12) 0.0457(7) Uani 1 1 d . .
H52 H 0.2455 1.1260 1.0561 0.055 Uiso 1 1 calc R U
C53 C 0.1575(2) 1.03588(16) 1.02777(12) 0.0470(7) Uani 1 1 d . .
H53 H 0.1003 1.0555 1.0448 0.056 Uiso 1 1 calc R U
C54 C 0.15434(19) 0.96520(15) 0.99604(11) 0.0363(6) Uani 1 1 d . .
H54 H 0.0947 0.9370 0.9915 0.044 Uiso 1 1 calc R U
C55 C 0.01745(17) 0.57628(15) 1.07943(12) 0.0381(6) Uani 1 1 d . .
H55A H -0.0137 0.5646 1.0397 0.057 Uiso 1 1 calc R U
H55B H -0.0067 0.6269 1.0940 0.057 Uiso 1 1 calc R U
H55C H 0.0020 0.5344 1.1079 0.057 Uiso 1 1 calc R U
C56 C 0.1312(3) 0.2984(2) 0.7864(2) 0.1006(15) Uani 1 1 d . .
H56A H 0.1476 0.3216 0.8266 0.121 Uiso 1 1 calc R U
H56B H 0.1607 0.3323 0.7558 0.121 Uiso 1 1 calc R U
Cl1 Cl 0.18344(7) 0.20396(6) 0.78333(4) 0.0759(3) Uani 1 1 d . .
Cl2 Cl 0.00729(8) 0.29975(7) 0.77387(5) 0.0906(3) Uani 1 1 d . .

loop_
_atom_site_aniso_label
_atom_site_aniso_U_11
_atom_site_aniso_U_22
_atom_site_aniso_U_33
_atom_site_aniso_U_23
_atom_site_aniso_U_13
_atom_site_aniso_U_12
Pd1 0.01937(8) 0.01539(7) 0.01732(7) 0.00072(5) 0.00074(5) 0.00014(6)
Sn1 0.01837(7) 0.01947(7) 0.02065(7) -0.00018(5) 0.00277(5) -0.00125(5)
P1 0.0241(3) 0.0182(3) 0.0196(3) -0.00045(19) 0.0009(2) -0.0007(2)
P2 0.0191(3) 0.0179(2) 0.0176(2) 0.00022(18) 0.00039(19) -0.0002(2)
P3 0.0228(3) 0.0207(3) 0.0218(3) 0.0032(2) 0.0014(2) 0.0014(2)
F1 0.0890(13) 0.0447(9) 0.0253(8) -0.0041(6) -0.0052(7) -0.0332(9)
F2 0.1041(15) 0.0661(11) 0.0212(8) 0.0014(7) -0.0137(8) -0.0266(10)
F3 0.0895(13) 0.0443(9) 0.0230(8) 0.0126(6) 0.0027(7) -0.0036(9)
F4 0.0728(11) 0.0323(8) 0.0335(8) 0.0057(6) 0.0086(7) -0.0191(7)
F5 0.0525(9) 0.0294(7) 0.0265(7) -0.0086(5) 0.0106(6) -0.0055(6)
F6 0.0571(10) 0.0212(7) 0.0480(9) -0.0117(6) 0.0096(7) -0.0038(6)
F7 0.0456(9) 0.0199(7) 0.0522(9) 0.0056(6) 0.0101(7) -0.0067(6)
F8 0.0616(10) 0.0309(7) 0.0392(8) 0.0037(6) 0.0250(7) -0.0091(7)
F9 0.0334(7) 0.0280(7) 0.0332(7) 0.0150(5) 0.0021(6) -0.0019(6)
F10 0.0288(7) 0.0459(8) 0.0436(8) 0.0106(7) 0.0102(6) -0.0101(6)
F11 0.0192(7) 0.0497(9) 0.0637(10) 0.0106(7) 0.0016(7) 0.0037(6)
F12 0.0306(7) 0.0270(7) 0.0386(8) 0.0101(6) -0.0055(6) 0.0065(6)
C1 0.0241(11) 0.0240(11) 0.0232(11) 0.0001(8) 0.0030(8) 0.0029(9)
C2 0.0253(11) 0.0248(11) 0.0203(10) 0.0013(8) 0.0005(8) 0.0002(9)
C3 0.0471(15) 0.0288(12) 0.0251(12) -0.0009(9) -0.0006(10) -0.0100(11)
C4 0.0545(17) 0.0445(15) 0.0191(12) -0.0006(10) -0.0049(10) -0.0064(13)
C5 0.0492(16) 0.0352(13) 0.0222(11) 0.0082(9) 0.0020(10) 0.0032(11)
C6 0.0351(13) 0.0236(11) 0.0295(12) 0.0021(9) 0.0066(10) -0.0007(10)
C7 0.0274(12) 0.0285(11) 0.0189(10) 0.0000(8) -0.0001(8) -0.0068(9)
C8 0.0320(13) 0.0347(13) 0.0335(13) -0.0027(10) -0.0032(10) -0.0020(11)
C9 0.0283(13) 0.0614(18) 0.0343(14) -0.0007(12) -0.0006(10) -0.0052(12)
C10 0.0451(17) 0.0628(19) 0.0345(14) 0.0044(13) -0.0052(12) -0.0322(15)
C11 0.0579(19) 0.0369(15) 0.0490(17) 0.0057(12) -0.0055(14) -0.0219(14)
C12 0.0394(14) 0.0286(12) 0.0332(13) 0.0047(10) -0.0014(10) -0.0075(10)
C13 0.0293(12) 0.0209(10) 0.0278(11) 0.0010(8) 0.0077(9) 0.0012(9)
C14 0.0471(16) 0.0340(13) 0.0363(14) -0.0066(10) 0.0110(11) 0.0025(12)
C15 0.063(2) 0.0393(15) 0.0550(18) -0.0110(13) 0.0276(16) 0.0097(14)
C16 0.0430(17) 0.0458(17) 0.072(2) 0.0027(15) 0.0260(16) 0.0181(14)
C17 0.0317(14) 0.0427(15) 0.0581(18) 0.0090(13) 0.0040(12) 0.0073(12)
C18 0.0318(13) 0.0267(12) 0.0367(13) 0.0028(10) 0.0051(10) 0.0026(10)
C19 0.0167(10) 0.0201(10) 0.0247(10) 0.0007(8) 0.0003(8) 0.0000(8)
C20 0.0172(10) 0.0184(10) 0.0214(10) 0.0006(7) -0.0017(7) -0.0002(8)
C21 0.0247(11) 0.0257(11) 0.0236(11) -0.0025(8) 0.0003(8) -0.0012(9)
C22 0.0265(12) 0.0174(10) 0.0370(12) -0.0056(9) -0.0006(9) -0.0001(9)
C23 0.0212(11) 0.0188(10) 0.0400(13) 0.0051(9) 0.0010(9) -0.0024(9)
C24 0.0230(11) 0.0259(11) 0.0286(11) 0.0031(9) 0.0048(9) -0.0004(9)
C25 0.0202(10) 0.0228(10) 0.0185(10) -0.0030(8) -0.0012(8) -0.0016(8)
C26 0.0222(11) 0.0280(11) 0.0246(11) -0.0023(8) -0.0034(8) 0.0025(9)
C27 0.0220(12) 0.0389(13) 0.0364(13) -0.0070(10) -0.0042(9) 0.0068(10)
C28 0.0197(12) 0.0489(15) 0.0402(14) -0.0105(11) 0.0054(10) -0.0015(11)
C29 0.0361(14) 0.0370(13) 0.0305(13) -0.0035(10) 0.0104(10) -0.0064(11)
C30 0.0286(12) 0.0258(11) 0.0247(11) -0.0011(8) 0.0027(9) 0.0004(9)
C31 0.0218(11) 0.0244(11) 0.0237(11) 0.0061(8) -0.0013(8) -0.0035(9)
C32 0.0244(12) 0.0308(12) 0.0314(12) 0.0067(9) 0.0025(9) -0.0014(9)
C33 0.0223(12) 0.0466(15) 0.0480(16) 0.0188(12) -0.0014(11) 0.0017(11)
C34 0.0315(14) 0.0610(18) 0.0407(15) 0.0140(13) -0.0168(11) -0.0084(13)
C35 0.0478(17) 0.0569(17) 0.0311(14) -0.0029(12) -0.0142(12) -0.0026(14)
C36 0.0355(14) 0.0418(14) 0.0268(12) -0.0021(10) -0.0055(10) 0.0029(11)
C37 0.0234(11) 0.0160(9) 0.0206(10) 0.0005(7) -0.0003(8) -0.0006(8)
C38 0.0287(12) 0.0182(10) 0.0237(11) 0.0041(8) -0.0009(8) -0.0007(9)
C39 0.0245(11) 0.0282(12) 0.0295(12) -0.0002(9) 0.0042(9) -0.0072(9)
C40 0.0175(11) 0.0280(11) 0.0334(12) -0.0008(9) -0.0015(9) 0.0020(9)
C41 0.0265(12) 0.0187(10) 0.0257(11) 0.0008(8) -0.0049(8) 0.0008(9)
C42 0.0233(11) 0.0160(9) 0.0183(9) -0.0020(7) 0.0005(8) -0.0020(8)
C43 0.0218(11) 0.0287(11) 0.0234(11) 0.0027(8) 0.0003(8) 0.0028(9)
C44 0.0668(19) 0.0331(14) 0.0324(14) 0.0041(10) -0.0107(12) -0.0057(13)
C45 0.077(2) 0.0522(18) 0.0316(15) -0.0047(12) -0.0129(14) -0.0108(16)
C46 0.0464(16) 0.0647(19) 0.0240(13) 0.0071(12) -0.0045(11) 0.0123(14)
C47 0.0602(18) 0.0413(15) 0.0322(14) 0.0102(11) 0.0018(12) 0.0234(13)
C48 0.0472(15) 0.0287(12) 0.0291(13) 0.0030(9) -0.0022(10) 0.0114(11)
C49 0.0360(13) 0.0215(10) 0.0181(10) 0.0031(8) 0.0012(9) 0.0040(9)
C50 0.0408(14) 0.0309(13) 0.0307(12) -0.0043(10) 0.0038(10) -0.0010(11)
C51 0.0593(18) 0.0313(13) 0.0353(14) -0.0048(10) -0.0009(12) -0.0048(13)
C52 0.077(2) 0.0261(13) 0.0336(14) -0.0042(10) -0.0018(13) 0.0115(14)
C53 0.0610(19) 0.0402(15) 0.0402(15) -0.0051(12) 0.0064(13) 0.0230(14)
C54 0.0390(14) 0.0350(13) 0.0351(13) -0.0004(10) 0.0038(11) 0.0106(11)
C55 0.0224(12) 0.0426(15) 0.0494(16) -0.0043(12) 0.0030(11) 0.0001(11)
C56 0.110(4) 0.079(3) 0.109(4) -0.016(3) -0.031(3) -0.019(3)
Cl1 0.0838(7) 0.0735(6) 0.0698(6) -0.0088(5) -0.0028(5) -0.0161(5)
Cl2 0.0928(8) 0.0999(8) 0.0775(7) 0.0000(6) -0.0108(6) -0.0003(6)

loop_
_atom_type_symbol
_atom_type_description
_atom_type_scat_dispersion_real
_atom_type_scat_dispersion_imag
_atom_type_scat_source
C C 0.0033 0.0016 'International Tables Vol C Tables 4.2.6.8 and 6.1.1.4'
H H 0.0000 0.0000 'International Tables Vol C Tables 4.2.6.8 and 6.1.1.4'
F F 0.0171 0.0103 'International Tables Vol C Tables 4.2.6.8 and 6.1.1.4'
P P 0.1023 0.0942 'International Tables Vol C Tables 4.2.6.8 and 6.1.1.4'
Pd Pd -0.9988 1.0072 'International Tables Vol C Tables 4.2.6.8 and 6.1.1.4'
Sn Sn -0.6537 1.4246 'International Tables Vol C Tables 4.2.6.8 and 6.1.1.4'
Cl Cl 0.1484 0.1585 'International Tables Vol C Tables 4.2.6.8 and 6.1.1.4'

loop_
_geom_angle_atom_site_label_1
_geom_angle_atom_site_label_2
_geom_angle_atom_site_label_3
_geom_angle
C42 Pd1 P1 98.02(5)
C42 Pd1 P2 94.62(5)
P1 Pd1 P2 163.740(19)
C42 Pd1 Sn1 174.42(6)
P1 Pd1 Sn1 81.635(15)
P2 Pd1 Sn1 84.783(14)
C55 Sn1 C19 104.17(9)
C55 Sn1 C1 106.82(9)
C19 Sn1 C1 117.11(8)
C55 Sn1 Pd1 131.54(7)
C19 Sn1 Pd1 98.98(5)
C1 Sn1 Pd1 99.21(6)
C7 P1 C13 109.09(10)
C7 P1 C2 104.25(10)
C13 P1 C2 101.14(10)
C7 P1 Pd1 113.79(7)
C13 P1 Pd1 114.45(8)
C2 P1 Pd1 112.95(7)
C25 P2 C31 105.00(9)
C25 P2 C20 104.20(9)
C31 P2 C20 104.17(9)
C25 P2 Pd1 113.80(7)
C31 P2 Pd1 114.64(7)
C20 P2 Pd1 113.91(7)
C37 P3 C49 102.72(10)
C37 P3 C43 106.08(9)
C49 P3 C43 101.28(10)
C6 C1 C2 118.5(2)
C6 C1 Sn1 127.02(17)
C2 C1 Sn1 114.11(14)
C3 C2 C1 118.37(19)
C3 C2 P1 123.68(16)
C1 C2 P1 117.66(15)
F1 C3 C4 116.1(2)
F1 C3 C2 122.1(2)
C4 C3 C2 121.7(2)
F2 C4 C5 120.0(2)
F2 C4 C3 120.2(2)
C5 C4 C3 119.8(2)
F3 C5 C4 119.9(2)
F3 C5 C6 121.2(2)
C4 C5 C6 119.0(2)
F4 C6 C5 117.13(19)
F4 C6 C1 120.2(2)
C5 C6 C1 122.7(2)
C8 C7 C12 119.3(2)
C8 C7 P1 117.15(17)
C12 C7 P1 123.41(18)
C9 C8 C7 120.5(2)
C9 C8 H8 119.8
C7 C8 H8 119.8
C10 C9 C8 119.5(3)
C10 C9 H9 120.2
C8 C9 H9 120.2
C11 C10 C9 120.3(2)
C11 C10 H10 119.9
C9 C10 H10 119.9
C10 C11 C12 120.6(3)
C10 C11 H11 119.7
C12 C11 H11 119.7
C11 C12 C7 119.9(2)
C11 C12 H12 120.1
C7 C12 H12 120.1
C18 C13 C14 119.2(2)
C18 C13 P1 117.82(17)
C14 C13 P1 122.82(19)
C15 C14 C13 119.5(3)
C15 C14 H14 120.3
C13 C14 H14 120.3
C16 C15 C14 120.7(3)
C16 C15 H15 119.7
C14 C15 H15 119.7
C15 C16 C17 120.7(3)
C15 C16 H16 119.6
C17 C16 H16 119.6
C16 C17 C18 118.9(3)
C16 C17 H17 120.5
C18 C17 H17 120.5
C13 C18 C17 121.0(2)
C13 C18 H18 119.5
C17 C18 H18 119.5
C24 C19 C20 119.01(19)
C24 C19 Sn1 123.06(15)
C20 C19 Sn1 116.65(14)
C21 C20 C19 117.96(18)
C21 C20 P2 123.62(16)
C19 C20 P2 118.31(15)
F5 C21 C22 115.84(18)
F5 C21 C20 122.27(19)
C22 C21 C20 121.9(2)
F6 C22 C23 119.82(19)
F6 C22 C21 120.4(2)
C23 C22 C21 119.73(19)
F7 C23 C24 121.4(2)
F7 C23 C22 119.80(19)
C24 C23 C22 118.76(19)
F8 C24 C19 119.76(19)
F8 C24 C23 117.65(19)
C19 C24 C23 122.6(2)
C26 C25 C30 119.34(19)
C26 C25 P2 121.45(16)
C30 C25 P2 118.91(16)
C27 C26 C25 120.2(2)
C27 C26 H26 119.9
C25 C26 H26 119.9
C28 C27 C26 120.3(2)
C28 C27 H27 119.8
C26 C27 H27 119.8
C29 C28 C27 120.0(2)
C29 C28 H28 120.0
C27 C28 H28 120.0
C28 C29 C30 120.0(2)
C28 C29 H29 120.0
C30 C29 H29 120.0
C29 C30 C25 120.2(2)
C29 C30 H30 119.9
C25 C30 H30 119.9
C32 C31 C36 119.2(2)
C32 C31 P2 118.75(16)
C36 C31 P2 122.04(17)
C31 C32 C33 119.9(2)
C31 C32 H32 120.0
C33 C32 H32 120.0
C34 C33 C32 120.6(2)
C34 C33 H33 119.7
C32 C33 H33 119.7
C33 C34 C35 120.2(2)
C33 C34 H34 119.9
C35 C34 H34 119.9
C34 C35 C36 120.1(2)
C34 C35 H35 119.9
C36 C35 H35 119.9
C35 C36 C31 120.0(2)
C35 C36 H36 120.0
C31 C36 H36 120.0
C38 C37 C42 119.96(19)
C38 C37 P3 124.32(15)
C42 C37 P3 115.61(15)
F9 C38 C39 116.52(18)
F9 C38 C37 121.63(19)
C39 C38 C37 121.80(19)
F10 C39 C38 121.2(2)
F10 C39 C40 120.0(2)
C38 C39 C40 118.86(19)
F11 C40 C39 119.14(19)
F11 C40 C41 121.6(2)
C39 C40 C41 119.3(2)
F12 C41 C40 115.70(19)
F12 C41 C42 120.20(18)
C40 C41 C42 124.06(19)
C41 C42 C37 115.97(18)
C41 C42 Pd1 119.99(14)
C37 C42 Pd1 123.87(15)
C44 C43 C48 117.9(2)
C44 C43 P3 117.38(17)
C48 C43 P3 124.56(17)
C43 C44 C45 121.2(2)
C43 C44 H44 119.4
C45 C44 H44 119.4
C46 C45 C44 120.3(3)
C46 C45 H45 119.9
C44 C45 H45 119.9
C45 C46 C47 119.4(2)
C45 C46 H46 120.3
C47 C46 H46 120.3
C46 C47 C48 120.6(2)
C46 C47 H47 119.7
C48 C47 H47 119.7
C47 C48 C43 120.7(2)
C47 C48 H48 119.6
C43 C48 H48 119.6
C50 C49 C54 117.8(2)
C50 C49 P3 125.66(17)
C54 C49 P3 116.49(18)
C49 C50 C51 120.9(2)
C49 C50 H50 119.6
C51 C50 H50 119.6
C52 C51 C50 120.6(3)
C52 C51 H51 119.7
C50 C51 H51 119.7
C51 C52 C53 119.5(2)
C51 C52 H52 120.3
C53 C52 H52 120.3
C52 C53 C54 120.2(3)
C52 C53 H53 119.9
C54 C53 H53 119.9
C53 C54 C49 121.1(3)
C53 C54 H54 119.5
C49 C54 H54 119.5
Sn1 C55 H55A 109.5
Sn1 C55 H55B 109.5
H55A C55 H55B 109.5
Sn1 C55 H55C 109.5
H55A C55 H55C 109.5
H55B C55 H55C 109.5
Cl2 C56 Cl1 114.3(2)
Cl2 C56 H56A 108.7
Cl1 C56 H56A 108.7
Cl2 C56 H56B 108.7
Cl1 C56 H56B 108.7
H56A C56 H56B 107.6

loop_
_geom_bond_atom_site_label_1
_geom_bond_atom_site_label_2
_geom_bond_distance
Pd1 C42 2.1241(19)
Pd1 P1 2.3036(5)
Pd1 P2 2.3187(5)
Pd1 Sn1 2.5464(2)
Sn1 C55 2.141(2)
Sn1 C19 2.167(2)
Sn1 C1 2.179(2)
P1 C7 1.813(2)
P1 C13 1.822(2)
P1 C2 1.854(2)
P2 C25 1.821(2)
P2 C31 1.822(2)
P2 C20 1.857(2)
P3 C37 1.831(2)
P3 C49 1.838(2)
P3 C43 1.842(2)
F1 C3 1.347(3)
F2 C4 1.341(3)
F3 C5 1.341(3)
F4 C6 1.349(3)
F5 C21 1.353(2)
F6 C22 1.337(2)
F7 C23 1.340(2)
F8 C24 1.348(2)
F9 C38 1.359(2)
F10 C39 1.350(2)
F11 C40 1.342(2)
F12 C41 1.368(2)
C1 C6 1.379(3)
C1 C2 1.406(3)
C2 C3 1.389(3)
C3 C4 1.384(3)
C4 C5 1.370(3)
C5 C6 1.377(3)
C7 C8 1.388(3)
C7 C12 1.391(3)
C8 C9 1.388(3)
C8 H8 0.9500
C9 C10 1.384(4)
C9 H9 0.9500
C10 C11 1.372(4)
C10 H10 0.9500
C11 C12 1.383(4)
C11 H11 0.9500
C12 H12 0.9500
C13 C18 1.389(3)
C13 C14 1.398(3)
C14 C15 1.388(4)
C14 H14 0.9500
C15 C16 1.372(5)
C15 H15 0.9500
C16 C17 1.385(4)
C16 H16 0.9500
C17 C18 1.390(3)
C17 H17 0.9500
C18 H18 0.9500
C19 C24 1.374(3)
C19 C20 1.406(3)
C20 C21 1.387(3)
C21 C22 1.383(3)
C22 C23 1.376(3)
C23 C24 1.375(3)
C25 C26 1.388(3)
C25 C30 1.400(3)
C26 C27 1.386(3)
C26 H26 0.9500
C27 C28 1.386(4)
C27 H27 0.9500
C28 C29 1.385(4)
C28 H28 0.9500
C29 C30 1.386(3)
C29 H29 0.9500
C30 H30 0.9500
C31 C32 1.390(3)
C31 C36 1.400(3)
C32 C33 1.394(3)
C32 H32 0.9500
C33 C34 1.372(4)
C33 H33 0.9500
C34 C35 1.380(4)
C34 H34 0.9500
C35 C36 1.393(3)
C35 H35 0.9500
C36 H36 0.9500
C37 C38 1.389(3)
C37 C42 1.415(3)
C38 C39 1.376(3)
C39 C40 1.376(3)
C40 C41 1.377(3)
C41 C42 1.377(3)
C43 C44 1.383(3)
C43 C48 1.392(3)
C44 C45 1.388(4)
C44 H44 0.9500
C45 C46 1.371(4)
C45 H45 0.9500
C46 C47 1.376(4)
C46 H46 0.9500
C47 C48 1.385(3)
C47 H47 0.9500
C48 H48 0.9500
C49 C50 1.384(3)
C49 C54 1.394(3)
C50 C51 1.391(3)
C50 H50 0.9500
C51 C52 1.373(4)
C51 H51 0.9500
C52 C53 1.376(4)
C52 H52 0.9500
C53 C54 1.389(4)
C53 H53 0.9500
C54 H54 0.9500
C55 H55A 0.9800
C55 H55B 0.9800
C55 H55C 0.9800
C56 Cl2 1.713(5)
C56 Cl1 1.757(4)
C56 H56A 0.9900
C56 H56B 0.9900

loop_
_geom_torsion_atom_site_label_1
_geom_torsion_atom_site_label_2
_geom_torsion_atom_site_label_3
_geom_torsion_atom_site_label_4
_geom_torsion
C6 C1 C2 C3 0.5(3)
Sn1 C1 C2 C3 173.69(17)
C6 C1 C2 P1 -173.56(17)
Sn1 C1 C2 P1 -0.4(2)
C7 P1 C2 C3 33.7(2)
C13 P1 C2 C3 -79.5(2)
Pd1 P1 C2 C3 157.68(18)
C7 P1 C2 C1 -152.57(17)
C13 P1 C2 C1 94.23(18)
Pd1 P1 C2 C1 -28.55(19)
C1 C2 C3 F1 -177.3(2)
P1 C2 C3 F1 -3.6(4)
C1 C2 C3 C4 0.8(4)
P1 C2 C3 C4 174.6(2)
F1 C3 C4 F2 -2.5(4)
C2 C3 C4 F2 179.3(2)
F1 C3 C4 C5 176.9(2)
C2 C3 C4 C5 -1.3(4)
F2 C4 C5 F3 -0.2(4)
C3 C4 C5 F3 -179.6(2)
F2 C4 C5 C6 179.7(2)
C3 C4 C5 C6 0.3(4)
F3 C5 C6 F4 0.7(4)
C4 C5 C6 F4 -179.2(2)
F3 C5 C6 C1 -179.0(2)
C4 C5 C6 C1 1.1(4)
C2 C1 C6 F4 178.8(2)
Sn1 C1 C6 F4 6.6(3)
C2 C1 C6 C5 -1.5(3)
Sn1 C1 C6 C5 -173.68(18)
C13 P1 C7 C8 167.50(17)
C2 P1 C7 C8 60.12(19)
Pd1 P1 C7 C8 -63.36(18)
C13 P1 C7 C12 -17.1(2)
C2 P1 C7 C12 -124.45(19)
Pd1 P1 C7 C12 112.08(18)
C12 C7 C8 C9 0.8(3)
P1 C7 C8 C9 176.45(18)
C7 C8 C9 C10 0.3(4)
C8 C9 C10 C11 -1.0(4)
C9 C10 C11 C12 0.5(4)
C10 C11 C12 C7 0.7(4)
C8 C7 C12 C11 -1.3(3)
P1 C7 C12 C11 -176.65(19)
C7 P1 C13 C18 139.69(17)
C2 P1 C13 C18 -110.83(18)
Pd1 P1 C13 C18 10.9(2)
C7 P1 C13 C14 -44.4(2)
C2 P1 C13 C14 65.1(2)
Pd1 P1 C13 C14 -173.20(17)
C18 C13 C14 C15 -1.0(4)
P1 C13 C14 C15 -176.87(19)
C13 C14 C15 C16 1.5(4)
C14 C15 C16 C17 -0.7(5)
C15 C16 C17 C18 -0.6(4)
C14 C13 C18 C17 -0.2(3)
P1 C13 C18 C17 175.85(18)
C16 C17 C18 C13 1.0(4)
C24 C19 C20 C21 0.3(3)
Sn1 C19 C20 C21 -167.22(15)
C24 C19 C20 P2 176.48(16)
Sn1 C19 C20 P2 9.0(2)
C25 P2 C20 C21 -46.7(2)
C31 P2 C20 C21 63.1(2)
Pd1 P2 C20 C21 -171.25(16)
C25 P2 C20 C19 137.33(16)
C31 P2 C20 C19 -112.85(17)
Pd1 P2 C20 C19 12.76(18)
C19 C20 C21 F5 -179.28(19)
P2 C20 C21 F5 4.7(3)
C19 C20 C21 C22 1.4(3)
P2 C20 C21 C22 -174.56(17)
F5 C21 C22 F6 -0.4(3)
C20 C21 C22 F6 178.9(2)
F5 C21 C22 C23 179.9(2)
C20 C21 C22 C23 -0.8(3)
F6 C22 C23 F7 -1.0(3)
C21 C22 C23 F7 178.7(2)
F6 C22 C23 C24 178.8(2)
C21 C22 C23 C24 -1.5(3)
C20 C19 C24 F8 178.48(19)
Sn1 C19 C24 F8 -14.9(3)
C20 C19 C24 C23 -2.6(3)
Sn1 C19 C24 C23 163.98(17)
F7 C23 C24 F8 2.0(3)
C22 C23 C24 F8 -177.8(2)
F7 C23 C24 C19 -176.9(2)
C22 C23 C24 C19 3.3(3)
C31 P2 C25 C26 -138.51(17)
C20 P2 C25 C26 -29.30(19)
Pd1 P2 C25 C26 95.34(17)
C31 P2 C25 C30 47.89(19)
C20 P2 C25 C30 157.10(17)
Pd1 P2 C25 C30 -78.25(17)
C30 C25 C26 C27 0.0(3)
P2 C25 C26 C27 -173.58(17)
C25 C26 C27 C28 0.6(3)
C26 C27 C28 C29 -1.2(4)
C27 C28 C29 C30 1.1(4)
C28 C29 C30 C25 -0.5(3)
C26 C25 C30 C29 0.0(3)
P2 C25 C30 C29 173.70(17)
C25 P2 C31 C32 -145.61(17)
C20 P2 C31 C32 105.15(17)
Pd1 P2 C31 C32 -19.99(19)
C25 P2 C31 C36 35.2(2)
C20 P2 C31 C36 -74.0(2)
Pd1 P2 C31 C36 160.82(16)
C36 C31 C32 C33 -0.2(3)
P2 C31 C32 C33 -179.45(17)
C31 C32 C33 C34 0.9(3)
C32 C33 C34 C35 -0.7(4)
C33 C34 C35 C36 -0.1(4)
C34 C35 C36 C31 0.7(4)
C32 C31 C36 C35 -0.5(3)
P2 C31 C36 C35 178.7(2)
C49 P3 C37 C38 -69.0(2)
C43 P3 C37 C38 36.9(2)
C49 P3 C37 C42 107.19(16)
C43 P3 C37 C42 -146.92(16)
C42 C37 C38 F9 -179.96(18)
P3 C37 C38 F9 -3.9(3)
C42 C37 C38 C39 -2.5(3)
P3 C37 C38 C39 173.52(16)
F9 C38 C39 F10 -1.2(3)
C37 C38 C39 F10 -178.8(2)
F9 C38 C39 C40 177.6(2)
C37 C38 C39 C40 0.1(3)
F10 C39 C40 F11 -1.5(3)
C38 C39 C40 F11 179.7(2)
F10 C39 C40 C41 179.81(19)
C38 C39 C40 C41 1.0(3)
F11 C40 C41 F12 -0.3(3)
C39 C40 C41 F12 178.34(19)
F11 C40 C41 C42 -178.15(19)
C39 C40 C41 C42 0.5(3)
F12 C41 C42 C37 179.42(18)
C40 C41 C42 C37 -2.9(3)
F12 C41 C42 Pd1 -5.1(3)
C40 C41 C42 Pd1 172.57(17)
C38 C37 C42 C41 3.8(3)
P3 C37 C42 C41 -172.60(15)
C38 C37 C42 Pd1 -171.48(15)
P3 C37 C42 Pd1 12.2(2)
C37 P3 C43 C44 79.5(2)
C49 P3 C43 C44 -173.5(2)
C37 P3 C43 C48 -105.7(2)
C49 P3 C43 C48 1.3(2)
C48 C43 C44 C45 -1.9(4)
P3 C43 C44 C45 173.2(2)
C43 C44 C45 C46 -0.3(5)
C44 C45 C46 C47 2.2(5)
C45 C46 C47 C48 -1.8(4)
C46 C47 C48 C43 -0.5(4)
C44 C43 C48 C47 2.3(4)
P3 C43 C48 C47 -172.5(2)
C37 P3 C49 C50 16.0(2)
C43 P3 C49 C50 -93.5(2)
C37 P3 C49 C54 -162.91(17)
C43 P3 C49 C54 87.55(18)
C54 C49 C50 C51 -1.1(3)
P3 C49 C50 C51 180.00(19)
C49 C50 C51 C52 1.0(4)
C50 C51 C52 C53 -0.3(4)
C51 C52 C53 C54 -0.3(4)
C52 C53 C54 C49 0.2(4)
C50 C49 C54 C53 0.5(4)
P3 C49 C54 C53 179.5(2)
